data_4328629
loop_
_publ_author_name
'Pampa M. Guha'
'Hoa Phan'
'Jared S. Kinyon'
'Wendy S. Brotherton'
'Kesavapillai Sreenath'
'J. Tyler Simmons'
'Zhenxing Wang'
'Ronald J. Clark'
'Naresh S. Dalal'
'Michael Shatruk'
'Lei Zhu'

_publ_section_title
;
 Structurally Diverse Copper(II) Complexes of Polyaza Ligands Containing
 1,2,3-Triazoles: Site Selectivity and Magnetic Properties
;
_journal_name_full 'Inorganic Chemistry'
_journal_page_first 3465
_journal_page_last 3477
_journal_paper_doi 10.1021/ic2021319
_journal_volume 51
_journal_year 2012
_chemical_formula_moiety 'C28 H24 Cl2 Cu N16 O8'
_chemical_formula_sum 'C28 H24 Cl2 Cu N16 O8'
_chemical_formula_weight 847.07
_chemical_name_systematic
; 
 ? 
;
_space_group_IT_number 2
_symmetry_cell_setting triclinic
_symmetry_space_group_name_Hall '-P 1'
_symmetry_space_group_name_H-M 'P -1'
_atom_sites_solution_hydrogens geom
_atom_sites_solution_primary direct
_atom_sites_solution_secondary difmap
_audit_creation_method SHELXL-97
_cell_angle_alpha 98.4470(10)
_cell_angle_beta 92.9640(10)
_cell_angle_gamma 114.8660(10)
_cell_formula_units_Z 1
_cell_length_a 8.3590(6)
_cell_length_b 8.3744(6)
_cell_length_c 13.3450(13)
_cell_measurement_reflns_used 6880
_cell_measurement_temperature 153(2)
_cell_measurement_theta_max 28.87
_cell_measurement_theta_min 2.71
_cell_volume 831.64(12)
_computing_cell_refinement 'Bruker SAINT'
_computing_data_collection 'Bruker APEX2'
_computing_data_reduction 'Bruker SAINT'
_computing_molecular_graphics 'Bruker SHELXTL'
_computing_publication_material 'Bruker SHELXTL'
_computing_structure_refinement 'SHELXL-97 (Sheldrick, 2008)'
_computing_structure_solution 'SHELXS-97 (Sheldrick, 2008)'
_diffrn_ambient_temperature 153(2)
_diffrn_measured_fraction_theta_full 0.990
_diffrn_measured_fraction_theta_max 0.990
_diffrn_measurement_device_type 'Bruker APEX-II CCD'
_diffrn_measurement_method '\f and \w scans'
_diffrn_radiation_monochromator graphite
_diffrn_radiation_source 'fine-focus sealed tube'
_diffrn_radiation_type MoK\a
_diffrn_radiation_wavelength 0.71073
_diffrn_reflns_av_R_equivalents 0.0143
_diffrn_reflns_av_sigmaI/netI 0.0156
_diffrn_reflns_limit_h_max 10
_diffrn_reflns_limit_h_min -10
_diffrn_reflns_limit_k_max 10
_diffrn_reflns_limit_k_min -10
_diffrn_reflns_limit_l_max 17
_diffrn_reflns_limit_l_min -17
_diffrn_reflns_number 9248
_diffrn_reflns_theta_full 27.10
_diffrn_reflns_theta_max 27.10
_diffrn_reflns_theta_min 2.71
_exptl_absorpt_coefficient_mu 0.895
_exptl_absorpt_correction_T_max 0.8925
_exptl_absorpt_correction_T_min 0.7159
_exptl_absorpt_correction_type empirical
_exptl_absorpt_process_details SADABS
_exptl_crystal_colour blue
_exptl_crystal_density_diffrn 1.691
_exptl_crystal_description rectangular
_exptl_crystal_F_000 431
_exptl_crystal_size_max 0.40
_exptl_crystal_size_mid 0.15
_exptl_crystal_size_min 0.13
_refine_diff_density_max 0.399
_refine_diff_density_min -0.343
_refine_diff_density_rms 0.093
_refine_ls_extinction_method none
_refine_ls_goodness_of_fit_ref 0.999
_refine_ls_hydrogen_treatment constr
_refine_ls_matrix_type full
_refine_ls_number_parameters 251
_refine_ls_number_reflns 3647
_refine_ls_number_restraints 0
_refine_ls_restrained_S_all 0.999
_refine_ls_R_factor_all 0.0278
_refine_ls_R_factor_gt 0.0268
_refine_ls_shift/su_max 0.000
_refine_ls_shift/su_mean 0.000
_refine_ls_structure_factor_coef Fsqd
_refine_ls_weighting_details 'calc w=1/[\s^2^(Fo^2^)+(0.0340P)^2^+0.5475P] where P=(Fo^2^+2Fc^2^)/3'
_refine_ls_weighting_scheme calc
_refine_ls_wR_factor_gt 0.0690
_refine_ls_wR_factor_ref 0.0697
_reflns_number_gt 3490
_reflns_number_total 3647
_reflns_threshold_expression >2sigma(I)
_cod_data_source_file ic2021319_si_001_4.cif
_cod_data_source_block complex4
_cod_original_sg_symbol_Hall -P1
_cod_database_code 4328629

loop_
_symmetry_equiv_pos_as_xyz
'x, y, z'
'-x, -y, -z'

loop_
_atom_site_label
_atom_site_type_symbol
_atom_site_fract_x
_atom_site_fract_y
_atom_site_fract_z
_atom_site_U_iso_or_equiv
_atom_site_adp_type
_atom_site_occupancy
_atom_site_symmetry_multiplicity
_atom_site_calc_flag
_atom_site_refinement_flags
Cu1 Cu 0.5000 0.0000 0.0000 0.02039(8) Uani 1 2 d S
C1 C 0.4105(2) 0.2671(2) -0.09439(11) 0.0270(3) Uani 1 1 d .
H1 H 0.4970 0.2714 -0.1387 0.032 Uiso 1 1 calc R
C2 C 0.3184(2) 0.3690(2) -0.10482(12) 0.0303(3) Uani 1 1 d .
H2 H 0.3427 0.4431 -0.1549 0.036 Uiso 1 1 calc R
C3 C 0.1907(2) 0.3617(2) -0.04148(13) 0.0320(4) Uani 1 1 d .
H3 H 0.1240 0.4284 -0.0486 0.038 Uiso 1 1 calc R
C4 C 0.1611(2) 0.2559(2) 0.03267(12) 0.0293(3) Uani 1 1 d .
H4 H 0.0748 0.2494 0.0775 0.035 Uiso 1 1 calc R
C5 C 0.2605(2) 0.1600(2) 0.03986(11) 0.0231(3) Uani 1 1 d .
C6 C 0.2495(2) 0.05185(19) 0.11806(11) 0.0225(3) Uani 1 1 d .
C7 C 0.1630(2) 0.0239(2) 0.20259(11) 0.0254(3) Uani 1 1 d .
H7 H 0.0799 0.0669 0.2250 0.030 Uiso 1 1 calc R
C8 C 0.1781(2) -0.1494(2) 0.34123(12) 0.0299(3) Uani 1 1 d .
H8A H 0.2438 -0.2212 0.3524 0.036 Uiso 1 1 calc R
H8B H 0.0495 -0.2303 0.3329 0.036 Uiso 1 1 calc R
C9 C 0.2218(2) -0.0046(2) 0.43430(11) 0.0238(3) Uani 1 1 d .
C10 C 0.2918(2) -0.0200(2) 0.52719(13) 0.0291(3) Uani 1 1 d .
H10 H 0.3215 -0.1164 0.5324 0.035 Uiso 1 1 calc R
C11 C 0.3168(2) 0.1090(2) 0.61181(13) 0.0342(4) Uani 1 1 d .
H11 H 0.3633 0.1020 0.6767 0.041 Uiso 1 1 calc R
C12 C 0.2736(2) 0.2483(2) 0.60097(12) 0.0318(3) Uani 1 1 d .
H12 H 0.2908 0.3389 0.6580 0.038 Uiso 1 1 calc R
C13 C 0.2045(2) 0.2532(2) 0.50529(12) 0.0264(3) Uani 1 1 d .
N15 N 0.17748(18) 0.12818(17) 0.42278(10) 0.0252(3) Uani 1 1 d .
C15 C 0.1516(2) 0.3992(2) 0.48722(13) 0.0339(4) Uani 1 1 d .
H15A H 0.0365 0.3450 0.4427 0.041 Uiso 1 1 calc R
H15B H 0.1352 0.4580 0.5533 0.041 Uiso 1 1 calc R
N1 N 0.38172(17) 0.16242(16) -0.02375(9) 0.0215(2) Uani 1 1 d .
N2 N 0.35359(17) -0.03645(16) 0.11526(9) 0.0221(2) Uani 1 1 d .
N3 N 0.33849(18) -0.11658(17) 0.19404(10) 0.0253(3) Uani 1 1 d .
N4 N 0.22279(18) -0.07896(17) 0.24687(9) 0.0247(3) Uani 1 1 d .
N5 N 0.2858(2) 0.5358(2) 0.43906(12) 0.0395(4) Uani 1 1 d .
N6 N 0.3063(2) 0.48230(19) 0.35106(12) 0.0341(3) Uani 1 1 d .
N7 N 0.3417(2) 0.4570(2) 0.27156(13) 0.0460(4) Uani 1 1 d .
Cl1 Cl 0.80237(5) 0.29215(5) 0.21400(3) 0.02938(10) Uani 1 1 d .
O1 O 0.74662(18) 0.25759(16) 0.10531(9) 0.0393(3) Uani 1 1 d .
O2 O 0.8587(2) 0.1610(2) 0.23507(13) 0.0562(4) Uani 1 1 d .
O3 O 0.6584(2) 0.2846(3) 0.26860(13) 0.0698(5) Uani 1 1 d .
O4 O 0.9470(2) 0.4664(2) 0.24082(14) 0.0650(5) Uani 1 1 d .

loop_
_atom_site_aniso_label
_atom_site_aniso_U_11
_atom_site_aniso_U_22
_atom_site_aniso_U_33
_atom_site_aniso_U_23
_atom_site_aniso_U_13
_atom_site_aniso_U_12
Cu1 0.02998(14) 0.02134(13) 0.01592(12) 0.00475(9) 0.00579(9) 0.01619(11)
C1 0.0381(8) 0.0281(8) 0.0198(7) 0.0047(6) 0.0055(6) 0.0187(7)
C2 0.0453(9) 0.0304(8) 0.0227(7) 0.0080(6) 0.0035(6) 0.0225(7)
C3 0.0419(9) 0.0352(9) 0.0295(8) 0.0071(7) 0.0021(7) 0.0267(8)
C4 0.0334(8) 0.0354(9) 0.0262(8) 0.0065(6) 0.0052(6) 0.0214(7)
C5 0.0273(7) 0.0227(7) 0.0189(6) 0.0010(5) 0.0002(5) 0.0117(6)
C6 0.0261(7) 0.0217(7) 0.0195(7) 0.0005(5) 0.0004(5) 0.0117(6)
C7 0.0303(7) 0.0246(7) 0.0242(7) 0.0043(6) 0.0052(6) 0.0146(6)
C8 0.0462(9) 0.0238(7) 0.0257(7) 0.0103(6) 0.0146(7) 0.0181(7)
C9 0.0266(7) 0.0230(7) 0.0248(7) 0.0083(6) 0.0097(6) 0.0116(6)
C10 0.0298(8) 0.0309(8) 0.0326(8) 0.0131(7) 0.0075(6) 0.0161(7)
C11 0.0353(9) 0.0402(9) 0.0265(8) 0.0088(7) -0.0006(7) 0.0155(7)
C12 0.0335(8) 0.0323(8) 0.0250(8) 0.0000(6) 0.0023(6) 0.0119(7)
C13 0.0284(7) 0.0253(7) 0.0266(7) 0.0051(6) 0.0078(6) 0.0120(6)
N15 0.0315(7) 0.0258(6) 0.0224(6) 0.0060(5) 0.0066(5) 0.0154(5)
C15 0.0438(10) 0.0301(8) 0.0335(9) 0.0039(7) 0.0088(7) 0.0216(8)
N1 0.0293(6) 0.0207(6) 0.0165(5) 0.0015(4) 0.0013(5) 0.0136(5)
N2 0.0298(6) 0.0215(6) 0.0179(6) 0.0036(5) 0.0039(5) 0.0140(5)
N3 0.0352(7) 0.0240(6) 0.0212(6) 0.0052(5) 0.0077(5) 0.0164(6)
N4 0.0338(7) 0.0222(6) 0.0215(6) 0.0051(5) 0.0082(5) 0.0146(5)
N5 0.0566(10) 0.0254(7) 0.0364(8) 0.0042(6) 0.0086(7) 0.0180(7)
N6 0.0388(8) 0.0250(7) 0.0382(8) 0.0080(6) 0.0039(6) 0.0131(6)
N7 0.0500(10) 0.0410(9) 0.0395(9) 0.0066(7) 0.0110(7) 0.0121(8)
Cl1 0.0335(2) 0.02731(19) 0.02772(19) -0.00263(14) -0.00575(15) 0.01711(16)
O1 0.0504(8) 0.0278(6) 0.0292(6) 0.0028(5) -0.0093(5) 0.0094(6)
O2 0.0705(10) 0.0583(9) 0.0620(10) 0.0229(8) 0.0026(8) 0.0461(9)
O3 0.0550(10) 0.0978(14) 0.0533(10) -0.0207(9) 0.0085(8) 0.0408(10)
O4 0.0632(10) 0.0366(8) 0.0661(10) -0.0075(7) -0.0252(8) 0.0030(7)

loop_
_atom_type_symbol
_atom_type_description
_atom_type_scat_dispersion_real
_atom_type_scat_dispersion_imag
_atom_type_scat_source
C C 0.0033 0.0016 'International Tables Vol C Tables 4.2.6.8 and 6.1.1.4'
H H 0.0000 0.0000 'International Tables Vol C Tables 4.2.6.8 and 6.1.1.4'
N N 0.0061 0.0033 'International Tables Vol C Tables 4.2.6.8 and 6.1.1.4'
O O 0.0106 0.0060 'International Tables Vol C Tables 4.2.6.8 and 6.1.1.4'
Cl Cl 0.1484 0.1585 'International Tables Vol C Tables 4.2.6.8 and 6.1.1.4'
Cu Cu 0.3201 1.2651 'International Tables Vol C Tables 4.2.6.8 and 6.1.1.4'

loop_
_geom_angle_atom_site_label_1
_geom_angle_atom_site_label_2
_geom_angle_atom_site_label_3
_geom_angle
_geom_angle_site_symmetry_1
_geom_angle_site_symmetry_3
N2 Cu1 N2 180.0 . 2_655
N2 Cu1 N1 81.26(5) . .
N2 Cu1 N1 98.74(5) 2_655 .
N2 Cu1 N1 98.74(5) . 2_655
N2 Cu1 N1 81.26(5) 2_655 2_655
N1 Cu1 N1 180.0 . 2_655
N2 Cu1 O1 91.70(5) . .
N2 Cu1 O1 88.30(5) 2_655 .
N1 Cu1 O1 88.92(5) . .
N1 Cu1 O1 91.08(5) 2_655 .
N2 Cu1 O1 88.30(5) . 2_655
N2 Cu1 O1 91.70(5) 2_655 2_655
N1 Cu1 O1 91.08(5) . 2_655
N1 Cu1 O1 88.92(5) 2_655 2_655
O1 Cu1 O1 180.0 . 2_655
N1 C1 C2 122.23(14) . .
N1 C1 H1 118.9 . .
C2 C1 H1 118.9 . .
C1 C2 C3 119.21(14) . .
C1 C2 H2 120.4 . .
C3 C2 H2 120.4 . .
C2 C3 C4 119.16(15) . .
C2 C3 H3 120.4 . .
C4 C3 H3 120.4 . .
C3 C4 C5 118.45(15) . .
C3 C4 H4 120.8 . .
C5 C4 H4 120.8 . .
N1 C5 C4 122.65(14) . .
N1 C5 C6 113.48(13) . .
C4 C5 C6 123.85(14) . .
N2 C6 C7 107.81(13) . .
N2 C6 C5 117.45(13) . .
C7 C6 C5 134.59(14) . .
N4 C7 C6 104.15(13) . .
N4 C7 H7 127.9 . .
C6 C7 H7 127.9 . .
N4 C8 C9 113.28(12) . .
N4 C8 H8A 108.9 . .
C9 C8 H8A 108.9 . .
N4 C8 H8B 108.9 . .
C9 C8 H8B 108.9 . .
H8A C8 H8B 107.7 . .
N15 C9 C10 123.34(14) . .
N15 C9 C8 116.18(13) . .
C10 C9 C8 120.31(14) . .
C11 C10 C9 118.13(15) . .
C11 C10 H10 120.9 . .
C9 C10 H10 120.9 . .
C10 C11 C12 119.26(15) . .
C10 C11 H11 120.4 . .
C12 C11 H11 120.4 . .
C11 C12 C13 118.73(15) . .
C11 C12 H12 120.6 . .
C13 C12 H12 120.6 . .
N15 C13 C12 122.76(15) . .
N15 C13 C15 115.16(14) . .
C12 C13 C15 122.07(15) . .
C9 N15 C13 117.77(13) . .
N5 C15 C13 112.33(14) . .
N5 C15 H15A 109.1 . .
C13 C15 H15A 109.1 . .
N5 C15 H15B 109.1 . .
C13 C15 H15B 109.1 . .
H15A C15 H15B 107.9 . .
C1 N1 C5 118.25(13) . .
C1 N1 Cu1 127.47(10) . .
C5 N1 Cu1 114.28(10) . .
N3 N2 C6 110.25(12) . .
N3 N2 Cu1 136.27(10) . .
C6 N2 Cu1 113.34(9) . .
N2 N3 N4 105.64(12) . .
N3 N4 C7 112.14(12) . .
N3 N4 C8 118.97(13) . .
C7 N4 C8 128.89(13) . .
N6 N5 C15 115.55(14) . .
N7 N6 N5 170.59(18) . .
O2 Cl1 O3 110.74(12) . .
O2 Cl1 O4 109.96(11) . .
O3 Cl1 O4 109.91(12) . .
O2 Cl1 O1 108.33(9) . .
O3 Cl1 O1 109.62(10) . .
O4 Cl1 O1 108.22(9) . .
Cl1 O1 Cu1 129.40(8) . .

loop_
_geom_bond_atom_site_label_1
_geom_bond_atom_site_label_2
_geom_bond_distance
_geom_bond_site_symmetry_2
Cu1 N2 1.9938(12) .
Cu1 N2 1.9939(12) 2_655
Cu1 N1 2.0380(12) .
Cu1 N1 2.0380(12) 2_655
Cu1 O1 2.4389(12) .
Cu1 O1 2.4389(12) 2_655
C1 N1 1.3431(19) .
C1 C2 1.385(2) .
C1 H1 0.9500 .
C2 C3 1.383(2) .
C2 H2 0.9500 .
C3 C4 1.387(2) .
C3 H3 0.9500 .
C4 C5 1.386(2) .
C4 H4 0.9500 .
C5 N1 1.3508(19) .
C5 C6 1.461(2) .
C6 N2 1.3573(19) .
C6 C7 1.367(2) .
C7 N4 1.349(2) .
C7 H7 0.9500 .
C8 N4 1.4679(19) .
C8 C9 1.512(2) .
C8 H8A 0.9900 .
C8 H8B 0.9900 .
C9 N15 1.3370(19) .
C9 C10 1.389(2) .
C10 C11 1.383(2) .
C10 H10 0.9500 .
C11 C12 1.383(2) .
C11 H11 0.9500 .
C12 C13 1.387(2) .
C12 H12 0.9500 .
C13 N15 1.340(2) .
C13 C15 1.509(2) .
C15 N5 1.480(2) .
C15 H15A 0.9900 .
C15 H15B 0.9900 .
N2 N3 1.3120(17) .
N3 N4 1.3390(18) .
N5 N6 1.241(2) .
N6 N7 1.130(2) .
Cl1 O2 1.4211(14) .
Cl1 O3 1.4221(16) .
Cl1 O4 1.4273(15) .
Cl1 O1 1.4485(12) .

loop_
_geom_torsion_atom_site_label_1
_geom_torsion_atom_site_label_2
_geom_torsion_atom_site_label_3
_geom_torsion_atom_site_label_4
_geom_torsion
_geom_torsion_site_symmetry_1
N1 C1 C2 C3 -0.8(3) .
C1 C2 C3 C4 1.6(3) .
C2 C3 C4 C5 -0.5(3) .
C3 C4 C5 N1 -1.5(2) .
C3 C4 C5 C6 176.41(15) .
N1 C5 C6 N2 -2.52(19) .
C4 C5 C6 N2 179.39(14) .
N1 C5 C6 C7 172.35(16) .
C4 C5 C6 C7 -5.7(3) .
N2 C6 C7 N4 0.77(16) .
C5 C6 C7 N4 -174.45(16) .
N4 C8 C9 N15 43.8(2) .
N4 C8 C9 C10 -140.82(15) .
N15 C9 C10 C11 -0.1(2) .
C8 C9 C10 C11 -175.16(15) .
C9 C10 C11 C12 -0.6(2) .
C10 C11 C12 C13 0.6(3) .
C11 C12 C13 N15 0.2(2) .
C11 C12 C13 C15 179.18(16) .
C10 C9 N15 C13 0.9(2) .
C8 C9 N15 C13 176.10(14) .
C12 C13 N15 C9 -0.9(2) .
C15 C13 N15 C9 -179.95(14) .
N15 C13 C15 N5 -78.83(19) .
C12 C13 C15 N5 102.11(18) .
C2 C1 N1 C5 -1.1(2) .
C2 C1 N1 Cu1 178.42(12) .
C4 C5 N1 C1 2.3(2) .
C6 C5 N1 C1 -175.82(13) .
C4 C5 N1 Cu1 -177.29(12) .
C6 C5 N1 Cu1 4.60(16) .
N2 Cu1 N1 C1 176.42(13) .
N2 Cu1 N1 C1 -3.58(13) 2_655
O1 Cu1 N1 C1 84.53(13) .
O1 Cu1 N1 C1 -95.47(13) 2_655
N2 Cu1 N1 C5 -4.04(10) .
N2 Cu1 N1 C5 175.96(10) 2_655
O1 Cu1 N1 C5 -95.93(10) .
O1 Cu1 N1 C5 84.07(10) 2_655
C7 C6 N2 N3 -0.68(17) .
C5 C6 N2 N3 175.49(12) .
C7 C6 N2 Cu1 -177.04(10) .
C5 C6 N2 Cu1 -0.88(16) .
N1 Cu1 N2 N3 -172.50(15) .
N1 Cu1 N2 N3 7.50(15) 2_655
O1 Cu1 N2 N3 -83.85(15) .
O1 Cu1 N2 N3 96.15(15) 2_655
N1 Cu1 N2 C6 2.57(10) .
N1 Cu1 N2 C6 -177.43(10) 2_655
O1 Cu1 N2 C6 91.22(10) .
O1 Cu1 N2 C6 -88.78(10) 2_655
C6 N2 N3 N4 0.27(16) .
Cu1 N2 N3 N4 175.44(11) .
N2 N3 N4 C7 0.24(17) .
N2 N3 N4 C8 -179.53(13) .
C6 C7 N4 N3 -0.64(17) .
C6 C7 N4 C8 179.11(15) .
C9 C8 N4 N3 120.59(15) .
C9 C8 N4 C7 -59.1(2) .
C13 C15 N5 N6 65.5(2) .
O2 Cl1 O1 Cu1 64.45(13) .
O3 Cl1 O1 Cu1 -56.49(14) .
O4 Cl1 O1 Cu1 -176.37(11) .
N2 Cu1 O1 Cl1 32.10(11) .
N2 Cu1 O1 Cl1 -147.90(11) 2_655
N1 Cu1 O1 Cl1 113.32(11) .
N1 Cu1 O1 Cl1 -66.68(11) 2_655
